data_4125089
loop_
_publ_author_name
'Yuan, Shuai'
'Qin, Jun-Sheng'
'Zou, Lanfang'
'Chen, Ying-Pin'
'Wang, Xuan'
'Zhang, Qiang'
'Zhou, Hong-Cai'

_publ_section_title
;
 Thermodynamically Guided Synthesis of Mixed-Linker Zr-MOFs with Enhanced
 Tunability.
;
_journal_name_full 'Journal of the American Chemical Society'
_journal_paper_doi 10.1021/jacs.6b03263
_journal_year 2016
_chemical_formula_moiety '(Zr6 O8) (C27 H15 O6)2 (C14 H8 O6 S)3'
_chemical_formula_sum 'C96 H54 O38 S3 Zr6'
_chemical_formula_weight 2458.89
_chemical_name_systematic
; 
 ? 
;
_space_group_IT_number 191
_symmetry_cell_setting hexagonal
_symmetry_space_group_name_Hall '-P 6 2'
_symmetry_space_group_name_H-M 'P 6/m m m'
_atom_sites_solution_hydrogens geom
_atom_sites_solution_primary direct
_atom_sites_solution_secondary difmap
_audit_creation_method SHELXL-97
_cell_angle_alpha 90.00
_cell_angle_beta 90.00
_cell_angle_gamma 120.00
_cell_formula_units_Z 1
_cell_length_a 20.096(14)
_cell_length_b 20.096
_cell_length_c 16.372(14)
_cell_measurement_reflns_used 1274
_cell_measurement_temperature 296(2)
_cell_measurement_theta_max 36.6333
_cell_measurement_theta_min 2.5361
_cell_volume 5726(6)
_computing_cell_refinement 'SAINT+ ver. (Bruker, 2001)'
_computing_data_collection 'APEX2  (Bruker, 2008)'
_computing_data_reduction 'SAINT+ ver. (Bruker, 2001)'
_computing_molecular_graphics 'SHELXTL (Sheldrick, 2008)'
_computing_publication_material 'SHELXTL (Sheldrick, 2008)'
_computing_structure_refinement 'SHELXL-97 (Sheldrick, 2008)'
_computing_structure_solution 'SHELXS-97 (Sheldrick, 2008)'
_diffrn_ambient_temperature 296(2)
_diffrn_measured_fraction_theta_full 0.972
_diffrn_measured_fraction_theta_max 0.972
_diffrn_measurement_device_type 'Micro-focus Copper source IuS CMOS detector'
_diffrn_measurement_method 'phi and omega scans'
_diffrn_radiation_monochromator graphite
_diffrn_radiation_source 'fine-focus sealed tube'
_diffrn_radiation_type CuK\a
_diffrn_radiation_wavelength 1.54184
_diffrn_reflns_av_R_equivalents 0.7310
_diffrn_reflns_av_sigmaI/netI 0.1062
_diffrn_reflns_limit_h_max 14
_diffrn_reflns_limit_h_min -14
_diffrn_reflns_limit_k_max 14
_diffrn_reflns_limit_k_min -14
_diffrn_reflns_limit_l_max 11
_diffrn_reflns_limit_l_min -11
_diffrn_reflns_number 20114
_diffrn_reflns_theta_full 33.90
_diffrn_reflns_theta_max 33.90
_diffrn_reflns_theta_min 2.70
_exptl_absorpt_coefficient_mu 2.740
_exptl_absorpt_correction_T_max 0.9731
_exptl_absorpt_correction_T_min 0.9472
_exptl_absorpt_correction_type multi-scan
_exptl_absorpt_process_details 'SADABS (Sheldrick, 2008)'
_exptl_crystal_colour Colorless
_exptl_crystal_density_diffrn 0.713
_exptl_crystal_density_meas ?
_exptl_crystal_density_method 'not measured'
_exptl_crystal_description 'Hexagonal Sheet'
_exptl_crystal_F_000 1222
_exptl_crystal_size_max 0.02
_exptl_crystal_size_mid 0.01
_exptl_crystal_size_min 0.01
_refine_diff_density_max 0.371
_refine_diff_density_min -0.276
_refine_diff_density_rms 0.070
_refine_ls_extinction_coef 0.0062(5)
_refine_ls_extinction_expression Fc^*^=kFc[1+0.001xFc^2^\l^3^/sin(2\q)]^-1/4^
_refine_ls_extinction_method SHELXL
_refine_ls_goodness_of_fit_ref 1.007
_refine_ls_hydrogen_treatment constr
_refine_ls_matrix_type full
_refine_ls_number_parameters 68
_refine_ls_number_reflns 494
_refine_ls_number_restraints 60
_refine_ls_restrained_S_all 0.978
_refine_ls_R_factor_all 0.2041
_refine_ls_R_factor_gt 0.1396
_refine_ls_shift/su_max 0.003
_refine_ls_shift/su_mean 0.000
_refine_ls_structure_factor_coef Fsqd
_refine_ls_weighting_details 'calc w=1/[\s^2^(Fo^2^)+(0.0300P)^2^+159.0000P] where P=(Fo^2^+2Fc^2^)/3'
_refine_ls_weighting_scheme calc
_refine_ls_wR_factor_gt 0.2813
_refine_ls_wR_factor_ref 0.3253
_reflns_number_gt 310
_reflns_number_total 494
_reflns_threshold_expression >2sigma(I)
_cod_data_source_file ja6b03263_si_002.cif
_cod_data_source_block PCN133
_cod_depositor_comments
;
The following automatic conversions were performed:

'_symmetry_cell_setting' value 'Hexagonal' changed to 'hexagonal'
according to
/usr/data/users/saulius/crontab/automatic-downloads/rss-feeds/ACS/lib/dictionaries/cif_core.dic
dictionary named 'cif_core.dic' version 2.4.2 from 2011-04-26.

'_exptl_crystal_density_meas' value 'not measured' was changed to '?'
- the value is perceived as not measured.

Automatic conversion script
Id: cif_fix_values 4268 2015-11-12 08:31:59Z antanas 
;
_cod_original_sg_symbol_H-M P6/mmm
_cod_database_code 4125089

loop_
_symmetry_equiv_pos_as_xyz
'x, y, z'
'x-y, x, z'
'-y, x-y, z'
'-x, -y, z'
'-x+y, -x, z'
'y, -x+y, z'
'x-y, -y, -z'
'-x, -x+y, -z'
'y, x, -z'
'-y, -x, -z'
'-x+y, y, -z'
'x, x-y, -z'
'-x, -y, -z'
'-x+y, -x, -z'
'y, -x+y, -z'
'x, y, -z'
'x-y, x, -z'
'-y, x-y, -z'
'-x+y, y, z'
'x, x-y, z'
'-y, -x, z'
'y, x, z'
'x-y, -y, z'
'-x, -x+y, z'

loop_
_atom_site_label
_atom_site_type_symbol
_atom_site_fract_x
_atom_site_fract_y
_atom_site_fract_z
_atom_site_U_iso_or_equiv
_atom_site_adp_type
_atom_site_occupancy
_atom_site_symmetry_multiplicity
_atom_site_calc_flag
_atom_site_refinement_flags
Zr1 Zr 0.1026(3) 0.0000 0.0853(6) 0.174(4) Uani 0.50 2 d SP
O8S O 0.0932(17) 0.0000 0.0443(14) 0.031(7) Uani 0.50 2 d SPDU
O1S O 0.0000 0.0000 0.125(4) 0.17(3) Uani 1 12 d S
O1 O 0.2221(9) 0.0783(9) 0.0597(17) 0.162(8) Uani 0.50 1 d PD
C1 C 0.2533(16) 0.1266(8) 0.0000 0.162(8) Uani 1 4 d SDU
C2 C 0.3417(6) 0.1708(3) 0.0000 0.162(8) Uani 1 4 d SDU
C3 C 0.3824(4) 0.2323(7) -0.0523(9) 0.162(8) Uani 0.50 1 d PD
H3A H 0.3551 0.2471 -0.0893 0.194 Uiso 0.50 1 d PR
C4 C 0.4621(4) 0.2724(7) -0.0518(9) 0.162(8) Uani 0.50 1 d PD
H4A H 0.4897 0.3147 -0.0887 0.194 Uiso 0.50 1 d PR
C5 C 0.5028(7) 0.2514(4) 0.0000 0.162(8) Uani 1 4 d SD
C6 C 0.5864(9) 0.2932(4) 0.0000 0.162(8) Uani 1 4 d SD
C7 C 0.62673(14) 0.2535(3) 0.0000 0.162(8) Uani 1 4 d SD
H7A H 0.5992 0.1983 0.0000 0.194 Uiso 1 4 d SR
O11 O 0.0726(4) -0.0726(4) 0.1835(12) 0.238(9) Uani 1 2 d SD
C11 C 0.0000 -0.11877(17) 0.2029(5) 0.238(9) Uani 0.50 2 d SPD
C12 C 0.0000 -0.16257(15) 0.2875(3) 0.238(9) Uani 0.50 2 d SPD
C13 C 0.0693(4) -0.1609(3) 0.3010(4) 0.238(9) Uani 0.25 1 d PD
H13A H 0.1103 -0.1368 0.2620 0.286 Uiso 0.25 1 d PR
C14 C 0.0781(4) -0.1957(4) 0.3703(5) 0.238(9) Uani 0.25 1 d PD
H14A H 0.1253 -0.1956 0.3794 0.286 Uiso 0.25 1 d PR
C15 C 0.0179(4) -0.2319(4) 0.4257(5) 0.238(9) Uani 0.25 1 d PD
C16 C -0.0511(4) -0.2335(4) 0.4121(5) 0.238(9) Uani 0.25 1 d PD
H16A H -0.0921 -0.2576 0.4512 0.286 Uiso 0.25 1 d PR
C17 C -0.0603(5) -0.1988(4) 0.3429(5) 0.238(9) Uani 0.25 1 d PD
H17A H -0.1076 -0.1989 0.3339 0.286 Uiso 0.25 1 d PR
S1 S 0.0264(18) -0.2848(19) 0.5000 0.238(9) Uani 0.25 2 d SPD
O33 O 0.104(3) -0.285(4) 0.5000 0.238(9) Uani 0.25 2 d SPD
O34 O -0.038(3) -0.371(3) 0.5000 0.238(9) Uani 0.25 2 d SPD

loop_
_atom_site_aniso_label
_atom_site_aniso_U_11
_atom_site_aniso_U_22
_atom_site_aniso_U_33
_atom_site_aniso_U_23
_atom_site_aniso_U_13
_atom_site_aniso_U_12
Zr1 0.069(4) 0.069(4) 0.385(11) 0.000 -0.033(6) 0.035(2)
O8S 0.035(9) 0.025(9) 0.029(10) 0.000 -0.001(7) 0.013(4)
O1S 0.050(18) 0.050(18) 0.42(9) 0.000 0.000 0.025(9)
O1 0.049(8) 0.070(10) 0.38(2) 0.040(11) -0.004(13) 0.040(7)
C1 0.049(8) 0.070(10) 0.38(2) 0.040(11) -0.004(13) 0.040(7)
C2 0.049(8) 0.070(10) 0.38(2) 0.040(11) -0.004(13) 0.040(7)
C3 0.049(8) 0.070(10) 0.38(2) 0.040(11) -0.004(13) 0.040(7)
C4 0.049(8) 0.070(10) 0.38(2) 0.040(11) -0.004(13) 0.040(7)
C5 0.049(8) 0.070(10) 0.38(2) 0.040(11) -0.004(13) 0.040(7)
C6 0.049(8) 0.070(10) 0.38(2) 0.040(11) -0.004(13) 0.040(7)
C7 0.049(8) 0.070(10) 0.38(2) 0.040(11) -0.004(13) 0.040(7)
O11 0.200(8) 0.200(8) 0.39(2) 0.013(9) -0.013(9) 0.158(10)
C11 0.200(8) 0.200(8) 0.39(2) 0.013(9) -0.013(9) 0.158(10)
C12 0.200(8) 0.200(8) 0.39(2) 0.013(9) -0.013(9) 0.158(10)
C13 0.200(8) 0.200(8) 0.39(2) 0.013(9) -0.013(9) 0.158(10)
C14 0.200(8) 0.200(8) 0.39(2) 0.013(9) -0.013(9) 0.158(10)
C15 0.200(8) 0.200(8) 0.39(2) 0.013(9) -0.013(9) 0.158(10)
C16 0.200(8) 0.200(8) 0.39(2) 0.013(9) -0.013(9) 0.158(10)
C17 0.200(8) 0.200(8) 0.39(2) 0.013(9) -0.013(9) 0.158(10)
S1 0.200(8) 0.200(8) 0.39(2) 0.013(9) -0.013(9) 0.158(10)
O33 0.200(8) 0.200(8) 0.39(2) 0.013(9) -0.013(9) 0.158(10)
O34 0.200(8) 0.200(8) 0.39(2) 0.013(9) -0.013(9) 0.158(10)

loop_
_atom_type_symbol
_atom_type_description
_atom_type_scat_dispersion_real
_atom_type_scat_dispersion_imag
_atom_type_scat_source
Zr Zr -0.1862 2.2449 'International Tables Vol C Tables 4.2.6.8 and 6.1.1.4'
C C 0.0181 0.0091 'International Tables Vol C Tables 4.2.6.8 and 6.1.1.4'
O O 0.0492 0.0322 'International Tables Vol C Tables 4.2.6.8 and 6.1.1.4'
S S 0.3331 0.5567 'International Tables Vol C Tables 4.2.6.8 and 6.1.1.4'
H H 0.0000 0.0000 'International Tables Vol C Tables 4.2.6.8 and 6.1.1.4'

loop_
_geom_angle_atom_site_label_1
_geom_angle_atom_site_label_2
_geom_angle_atom_site_label_3
_geom_angle
_geom_angle_site_symmetry_1
_geom_angle_site_symmetry_3
O8S Zr1 C11 174(3) . 2
O8S Zr1 O11 140.5(8) . .
C11 Zr1 O11 38.4(3) 2 .
O8S Zr1 O11 140.5(8) . 2
C11 Zr1 O11 38.4(3) 2 2
O11 Zr1 O11 76.1(7) . 2
O8S Zr1 Zr1 82.2(15) . 6
C11 Zr1 Zr1 94.77(11) 2 6
O11 Zr1 Zr1 59.8(3) . 6
O11 Zr1 Zr1 124.4(4) 2 6
O8S Zr1 Zr1 82.2(15) . 2
C11 Zr1 Zr1 94.77(11) 2 2
O11 Zr1 Zr1 124.4(4) . 2
O11 Zr1 Zr1 59.8(3) 2 2
Zr1 Zr1 Zr1 120.00(3) 6 2
O8S Zr1 O8S 62.9(19) . 6
C11 Zr1 O8S 114.0(7) 2 6
O11 Zr1 O8S 78.8(8) . 6
O11 Zr1 O8S 140.0(9) 2 6
Zr1 Zr1 O8S 19.4(8) 6 6
Zr1 Zr1 O8S 113.8(10) 2 6
O8S Zr1 O8S 62.9(19) . 2
C11 Zr1 O8S 114.0(7) 2 2
O11 Zr1 O8S 140.0(9) . 2
O11 Zr1 O8S 78.8(8) 2 2
Zr1 Zr1 O8S 113.8(10) 6 2
Zr1 Zr1 O8S 19.4(8) 2 2
O8S Zr1 O8S 102.1(19) 6 2
O8S Zr1 O8S 11(2) . 16
C11 Zr1 O8S 175.5(12) 2 16
O11 Zr1 O8S 141.9(3) . 16
O11 Zr1 O8S 141.9(3) 2 16
Zr1 Zr1 O8S 87.5(5) 6 16
Zr1 Zr1 O8S 87.5(5) 2 16
O8S Zr1 O8S 68.4(10) 6 16
O8S Zr1 O8S 68.4(10) 2 16
O8S Zr1 O1 91(3) . .
C11 Zr1 O1 93.8(8) 2 .
O11 Zr1 O1 119.8(8) . .
O11 Zr1 O1 73.5(8) 2 .
Zr1 Zr1 O1 157.3(6) 6 .
Zr1 Zr1 O1 80.0(5) 2 .
O8S Zr1 O1 146.5(11) 6 .
O8S Zr1 O1 81.4(10) 2 .
O8S Zr1 O1 82.7(11) 16 .
O8S Zr1 O1 91(3) . 23
C11 Zr1 O1 93.8(8) 2 23
O11 Zr1 O1 73.5(8) . 23
O11 Zr1 O1 119.8(8) 2 23
Zr1 Zr1 O1 80.0(5) 6 23
Zr1 Zr1 O1 157.3(6) 2 23
O8S Zr1 O1 81.4(10) 6 23
O8S Zr1 O1 146.5(11) 2 23
O8S Zr1 O1 82.7(11) 16 23
O1 Zr1 O1 78.5(10) . 23
O8S Zr1 O1S 92(4) . .
C11 Zr1 O1S 81.9(18) 2 .
O11 Zr1 O1S 79.6(14) . .
O11 Zr1 O1S 79.6(14) 2 .
Zr1 Zr1 O1S 61.6(3) 6 .
Zr1 Zr1 O1S 61.6(3) 2 .
O8S Zr1 O1S 65.4(12) 6 .
O8S Zr1 O1S 65.4(12) 2 .
O8S Zr1 O1S 103(2) 16 .
O1 Zr1 O1S 140.6(5) . .
O1 Zr1 O1S 140.6(5) 23 .
Zr1 O8S O8S 164(3) . 16
Zr1 O8S Zr1 78.4(15) . 2
O8S O8S Zr1 108.8(7) 16 2
Zr1 O8S Zr1 78.4(15) . 6
O8S O8S Zr1 108.8(7) 16 6
Zr1 O8S Zr1 117.8(17) 2 6
Zr1 O8S Zr1 159(4) . 16
O8S O8S Zr1 5.1(10) 16 16
Zr1 O8S Zr1 110.9(8) 2 16
Zr1 O8S Zr1 110.9(8) 6 16
Zr1 O1S Zr1 111.2(17) . 5
Zr1 O1S Zr1 56.9(6) . 2
Zr1 O1S Zr1 145(4) 5 2
Zr1 O1S Zr1 56.9(6) . 6
Zr1 O1S Zr1 56.9(6) 5 6
Zr1 O1S Zr1 111.2(17) 2 6
Zr1 O1S Zr1 145(4) . 4
Zr1 O1S Zr1 56.9(6) 5 4
Zr1 O1S Zr1 111.2(17) 2 4
Zr1 O1S Zr1 111.2(17) 6 4
Zr1 O1S Zr1 111.2(17) . 3
Zr1 O1S Zr1 111.2(17) 5 3
Zr1 O1S Zr1 56.9(6) 2 3
Zr1 O1S Zr1 145(4) 6 3
Zr1 O1S Zr1 56.9(6) 4 3
C1 O1 O1 59.5(10) . 20
C1 O1 Zr1 130(2) . .
O1 O1 Zr1 100.0(5) 20 .
C1 O1 Zr1 97.0(15) . 2
O1 O1 Zr1 51.5(4) 20 2
Zr1 O1 Zr1 48.5(4) . 2
O1 C1 O1 60.9(19) 16 12
O1 C1 O1 130(3) 16 20
O1 C1 O1 98(2) 12 20
O1 C1 O1 98(2) 16 .
O1 C1 O1 130(3) 12 .
O1 C1 O1 60.9(19) 20 .
O1 C1 C2 114.8(15) 16 .
O1 C1 C2 114.8(15) 12 .
O1 C1 C2 114.8(15) 20 .
O1 C1 C2 114.8(15) . .
C3 C2 C3 76.3(13) 12 20
C3 C2 C3 118.3(11) 12 .
C3 C2 C3 73.2(13) 20 .
C3 C2 C3 73.2(13) 12 16
C3 C2 C3 118.3(11) 20 16
C3 C2 C3 76.3(13) . 16
C3 C2 C1 120.8(6) 12 .
C3 C2 C1 120.8(6) 20 .
C3 C2 C1 120.8(6) . .
C3 C2 C1 120.8(6) 16 .
C2 C3 C4 120.8(9) . .
C2 C3 C3 53.4(7) . 20
C4 C3 C3 90.2(7) . 20
C2 C3 C3 51.8(7) . 16
C4 C3 C3 89.7(7) . 16
C3 C3 C3 89.999(1) 20 16
C2 C3 H3A 119.4 . .
C4 C3 H3A 119.8 . .
C3 C3 H3A 126.6 20 .
C3 C3 H3A 129.1 16 .
C5 C4 C3 120.9(9) . .
C5 C4 C4 53.0(7) . 20
C3 C4 C4 89.8(7) . 20
C5 C4 C4 52.2(7) . 16
C3 C4 C4 90.3(7) . 16
C4 C4 C4 90.0 20 16
C5 C4 H4A 119.2 . .
C3 C4 H4A 119.9 . .
C4 C4 H4A 126.6 20 .
C4 C4 H4A 129.0 16 .
C4 C5 C4 75.7(14) 20 12
C4 C5 C4 118.4(12) 20 16
C4 C5 C4 73.9(14) 12 16
C4 C5 C4 73.9(14) 20 .
C4 C5 C4 118.4(12) 12 .
C4 C5 C4 75.7(14) 16 .
C4 C5 C6 120.8(6) 20 .
C4 C5 C6 120.8(6) 12 .
C4 C5 C6 120.8(6) 16 .
C4 C5 C6 120.8(6) . .
C7 C6 C7 119.5(12) 12 .
C7 C6 C5 120.2(6) 12 .
C7 C6 C5 120.2(6) . .
C6 C7 C6 120.5(12) 3_655 .
C6 C7 H7A 119.8 3_655 .
C6 C7 H7A 119.8 . .
C11 O11 C11 129.8(9) . 2
C11 O11 Zr1 121.3(12) . .
C11 O11 Zr1 66.9(7) 2 .
C11 O11 Zr1 66.9(7) . 6
C11 O11 Zr1 121.3(12) 2 6
Zr1 O11 Zr1 60.4(6) . 6
O11 C11 O11 146.9(19) 6 .
O11 C11 C12 106.5(9) 6 .
O11 C11 C12 106.5(9) . .
O11 C11 Zr1 74.7(9) 6 6
O11 C11 Zr1 74.7(9) . 6
C12 C11 Zr1 157.1(3) . 6
C17 C12 C17 97.8(7) 24 .
C17 C12 C13 120.5(6) 24 24
C17 C12 C13 37.1(5) . 24
C17 C12 C13 37.1(5) 24 .
C17 C12 C13 120.5(6) . .
C13 C12 C13 119.8(5) 24 .
C17 C12 C11 126.6(4) 24 .
C17 C12 C11 126.6(4) . .
C13 C12 C11 112.9(3) 24 .
C13 C12 C11 112.9(3) . .
C17 C13 C14 74.5(6) 24 .
C17 C13 C12 71.4(7) 24 .
C14 C13 C12 119.6(6) . .
C17 C13 C13 81.2(7) 24 21
C14 C13 C13 100.8(3) . 21
C12 C13 C13 120.8(2) . 21
C17 C13 C16 45.3(6) 24 24
C14 C13 C16 31.3(4) . 24
C12 C13 C16 94.1(5) . 24
C13 C13 C16 102.3(3) 21 24
C17 C13 C17 54.1(9) 24 2
C14 C13 C17 91.7(4) . 2
C12 C13 C17 105.8(5) . 2
C13 C13 C17 27.2(4) 21 2
C16 C13 C17 81.4(5) 24 2
C17 C13 H13A 126.8 24 .
C14 C13 H13A 120.2 . .
C12 C13 H13A 120.1 . .
C13 C13 H13A 47.0 21 .
C16 C13 H13A 141.7 24 .
C17 C13 H13A 73.6 2 .
C16 C14 C15 40.6(6) 24 .
C16 C14 C13 101.8(7) 24 .
C15 C14 C13 120.0(6) . .
C16 C14 C17 67.1(6) 24 24
C15 C14 C17 97.1(6) . 24
C13 C14 C17 36.5(5) . 24
C16 C14 C15 44.8(6) 24 24
C15 C14 C15 12.5(3) . 24
C13 C14 C15 109.2(5) . 24
C17 C14 C15 91.1(5) 24 24
C16 C14 H14A 124.6 24 .
C15 C14 H14A 120.1 . .
C13 C14 H14A 120.0 . .
C17 C14 H14A 133.5 24 .
C15 C14 H14A 130.3 24 .
C15 C15 C16 129.6(7) 24 24
C15 C15 C14 138.8(4) 24 .
C16 C15 C14 45.2(7) 24 .
C15 C15 C16 30.2(3) 24 .
C16 C15 C16 99.4(9) 24 .
C14 C15 C16 120.3(6) . .
C15 C15 S1 95.0(11) 24 .
C16 C15 S1 128.4(13) 24 .
C14 C15 S1 117.9(11) . .
C16 C15 S1 121.1(11) . .
C15 C15 S1 65.2(9) 24 8_556
C16 C15 S1 152.1(10) 24 8_556
C14 C15 S1 143.3(11) . 8_556
C16 C15 S1 92.3(11) . 8_556
S1 C15 S1 29.8(19) . 8_556
C15 C15 C14 28.7(3) 24 24
C16 C15 C14 113.3(8) 24 24
C14 C15 C14 110.2(6) . 24
C16 C15 C14 30.1(4) . 24
S1 C15 C14 117.8(11) . 24
S1 C15 C14 89.3(9) 8_556 24
C15 C16 C14 94.2(8) 24 24
C15 C16 C15 20.3(6) 24 .
C14 C16 C15 105.1(8) 24 .
C15 C16 C17 133.4(8) 24 .
C14 C16 C17 72.0(6) 24 .
C15 C16 C17 120.0(6) . .
C15 C16 C16 50.4(7) 24 24
C14 C16 C16 118.3(6) 24 24
C15 C16 C16 30.1(3) . 24
C17 C16 C16 96.6(4) . 24
C15 C16 C13 116.4(7) 24 24
C14 C16 C13 46.9(5) 24 24
C15 C16 C13 111.5(5) . 24
C17 C16 C13 27.0(4) . 24
C16 C16 C13 99.7(3) 24 24
C15 C16 H16A 104.7 24 .
C14 C16 H16A 93.8 24 .
C15 C16 H16A 120.0 . .
C17 C16 H16A 120.1 . .
C16 C16 H16A 137.9 24 .
C13 C16 H16A 122.3 24 .
C13 C17 C16 107.7(8) 24 .
C13 C17 C12 71.5(7) 24 .
C16 C17 C12 119.6(7) . .
C13 C17 C14 68.9(7) 24 24
C16 C17 C14 40.9(5) . 24
C12 C17 C14 116.6(7) . 24
C13 C17 C17 98.8(7) 24 19
C16 C17 C17 112.5(5) . 19
C12 C17 C17 127.5(4) . 19
C14 C17 C17 106.0(5) 24 19
C13 C17 C13 71.6(8) 24 6
C16 C17 C13 120.6(6) . 6
C12 C17 C13 115.9(5) . 6
C14 C17 C13 95.7(5) 24 6
C17 C17 C13 27.2(4) 19 6
C13 C17 H17A 91.7 24 .
C16 C17 H17A 120.1 . .
C12 C17 H17A 120.2 . .
C14 C17 H17A 108.5 24 .
C17 C17 H17A 8.8 19 .
C13 C17 H17A 20.9 6 .
S1 S1 O34 101(4) 8_556 8_556
S1 S1 O33 150(3) 8_556 .
O34 S1 O33 49(4) 8_556 .
S1 S1 O34 44(3) 8_556 .
O34 S1 O34 57(6) 8_556 .
O33 S1 O34 106(4) . .
S1 S1 C15 85.0(11) 8_556 16_556
O34 S1 C15 133.5(9) 8_556 16_556
O33 S1 C15 115(2) . 16_556
O34 S1 C15 114(2) . 16_556
S1 S1 C15 85.0(11) 8_556 .
O34 S1 C15 133.5(9) 8_556 .
O33 S1 C15 115(2) . .
O34 S1 C15 114(2) . .
C15 S1 C15 92.9(18) 16_556 .
S1 S1 C15 65.2(9) 8_556 24
O34 S1 C15 133.7(18) 8_556 24
O33 S1 C15 132.4(16) . 24
O34 S1 C15 98(2) . 24
C15 S1 C15 90.9(17) 16_556 24
C15 S1 C15 19.7(5) . 24
S1 S1 C15 65.2(9) 8_556 8_556
O34 S1 C15 133.7(18) 8_556 8_556
O33 S1 C15 132.4(16) . 8_556
O34 S1 C15 98(2) . 8_556
C15 S1 C15 19.7(5) 16_556 8_556
C15 S1 C15 90.9(17) . 8_556
C15 S1 C15 82.7(15) 24 8_556
O34 O33 S1 45(3) 8_556 .
S1 O34 O33 86(5) 8_556 8_556
S1 O34 O34 79(4) 8_556 8_556
O33 O34 O34 165(4) 8_556 8_556
S1 O34 S1 35(3) 8_556 .
O33 O34 S1 121(6) 8_556 .
O34 O34 S1 44(3) 8_556 .

loop_
_geom_bond_atom_site_label_1
_geom_bond_atom_site_label_2
_geom_bond_distance
_geom_bond_site_symmetry_2
Zr1 O8S 0.70(3) .
Zr1 C11 1.953(13) 2
Zr1 O11 2.048(18) .
Zr1 O11 2.048(18) 2
Zr1 Zr1 2.062(7) 6
Zr1 Zr1 2.062(7) 2
Zr1 O8S 2.085(15) 6
Zr1 O8S 2.085(15) 2
Zr1 O8S 2.13(2) 16
Zr1 O1 2.153(17) .
Zr1 O1 2.153(17) 23
Zr1 O1S 2.16(2) .
O8S O8S 1.45(5) 16
O8S Zr1 2.085(15) 2
O8S Zr1 2.085(15) 6
O8S Zr1 2.13(2) 16
O1S Zr1 2.16(2) 5
O1S Zr1 2.16(2) 2
O1S Zr1 2.16(2) 6
O1S Zr1 2.16(2) 4
O1S Zr1 2.16(2) 3
O1 C1 1.30(2) .
O1 O1 1.32(3) 20
O1 Zr1 2.711(18) 2
C1 O1 1.30(2) 16
C1 O1 1.30(2) 12
C1 O1 1.30(2) 20
C1 C2 1.54(3) .
C2 C3 1.385(9) 12
C2 C3 1.385(9) 20
C2 C3 1.385(9) .
C2 C3 1.385(9) 16
C3 C4 1.386(8) .
C3 C3 1.65(3) 20
C3 C3 1.71(3) 16
C3 H3A 0.9600 .
C4 C5 1.382(9) .
C4 C4 1.66(3) 20
C4 C4 1.70(3) 16
C4 H4A 0.9602 .
C5 C4 1.382(9) 20
C5 C4 1.382(9) 12
C5 C4 1.382(9) 16
C5 C6 1.46(2) .
C6 C7 1.393(8) 12
C6 C7 1.393(8) .
C7 C6 1.393(8) 3_655
C7 H7A 0.9598 .
O11 C11 1.318(5) .
O11 C11 1.318(5) 2
O11 Zr1 2.048(18) 6
C11 O11 1.318(5) 6
C11 C12 1.641(8) .
C11 Zr1 1.953(13) 6
C12 C17 1.392(8) 24
C12 C17 1.392(8) .
C12 C13 1.393(8) 24
C12 C13 1.393(8) .
C13 C17 0.887(12) 24
C13 C14 1.391(8) .
C13 C13 1.842(11) 21
C13 C16 1.864(10) 24
C13 C17 1.919(11) 2
C13 H13A 0.9600 .
C14 C16 0.990(11) 24
C14 C15 1.390(7) .
C14 C17 1.436(11) 24
C14 C15 1.905(11) 24
C14 H14A 0.9600 .
C15 C15 0.625(14) 24
C15 C16 0.906(10) 24
C15 C16 1.390(8) .
C15 S1 1.68(3) .
C15 S1 1.84(3) 8_556
C15 C14 1.905(11) 24
C16 C15 0.906(10) 24
C16 C14 0.990(11) 24
C16 C17 1.391(8) .
C16 C16 1.780(15) 24
C16 C13 1.864(10) 24
C16 H16A 0.9600 .
C17 C13 0.887(12) 24
C17 C14 1.436(11) 24
C17 C17 1.57(2) 19
C17 C13 1.919(11) 6
C17 H17A 0.9600 .
S1 S1 0.92(6) 8_556
S1 O34 1.11(6) 8_556
S1 O33 1.56(5) .
S1 O34 1.57(5) .
S1 C15 1.68(3) 16_556
S1 C15 1.84(3) 24
S1 C15 1.84(3) 8_556
O33 O34 1.18(8) 8_556
O34 S1 1.11(6) 8_556
O34 O33 1.18(8) 8_556
O34 O34 1.34(11) 8_556

loop_
_geom_torsion_atom_site_label_1
_geom_torsion_atom_site_label_2
_geom_torsion_atom_site_label_3
_geom_torsion_atom_site_label_4
_geom_torsion
_geom_torsion_site_symmetry_1
_geom_torsion_site_symmetry_4
C11 Zr1 O8S O8S 180.000(5) 2 16
O11 Zr1 O8S O8S -104(4) . 16
O11 Zr1 O8S O8S 104(4) 2 16
Zr1 Zr1 O8S O8S -119.1(4) 6 16
Zr1 Zr1 O8S O8S 119.1(4) 2 16
O8S Zr1 O8S O8S -119.1(4) 6 16
O8S Zr1 O8S O8S 119.1(4) 2 16
O1 Zr1 O8S O8S 39.3(5) . 16
O1 Zr1 O8S O8S -39.3(5) 23 16
O1S Zr1 O8S O8S 180.000(5) . 16
C11 Zr1 O8S Zr1 60.9(4) 2 2
O11 Zr1 O8S Zr1 137(4) . 2
O11 Zr1 O8S Zr1 -15(4) 2 2
Zr1 Zr1 O8S Zr1 121.9(8) 6 2
O8S Zr1 O8S Zr1 121.9(8) 6 2
O8S Zr1 O8S Zr1 0.0 2 2
O8S Zr1 O8S Zr1 -119.1(4) 16 2
O1 Zr1 O8S Zr1 -79.8(7) . 2
O1 Zr1 O8S Zr1 -158.3(6) 23 2
O1S Zr1 O8S Zr1 60.9(4) . 2
C11 Zr1 O8S Zr1 -60.9(4) 2 6
O11 Zr1 O8S Zr1 15(4) . 6
O11 Zr1 O8S Zr1 -137(4) 2 6
Zr1 Zr1 O8S Zr1 -121.9(8) 2 6
O8S Zr1 O8S Zr1 -0.001(2) 6 6
O8S Zr1 O8S Zr1 -121.9(8) 2 6
O8S Zr1 O8S Zr1 119.1(4) 16 6
O1 Zr1 O8S Zr1 158.3(6) . 6
O1 Zr1 O8S Zr1 79.8(7) 23 6
O1S Zr1 O8S Zr1 -60.9(4) . 6
C11 Zr1 O8S Zr1 180.000(4) 2 16
O11 Zr1 O8S Zr1 -104(4) . 16
O11 Zr1 O8S Zr1 104(4) 2 16
Zr1 Zr1 O8S Zr1 -119.1(4) 6 16
Zr1 Zr1 O8S Zr1 119.1(4) 2 16
O8S Zr1 O8S Zr1 -119.1(4) 6 16
O8S Zr1 O8S Zr1 119.1(4) 2 16
O8S Zr1 O8S Zr1 0.0 16 16
O1 Zr1 O8S Zr1 39.3(5) . 16
O1 Zr1 O8S Zr1 -39.3(5) 23 16
O1S Zr1 O8S Zr1 180.000(4) . 16
O8S Zr1 O1S Zr1 62(2) . 5
C11 Zr1 O1S Zr1 -118(2) 2 5
O11 Zr1 O1S Zr1 -79(2) . 5
O11 Zr1 O1S Zr1 -157(2) 2 5
Zr1 Zr1 O1S Zr1 -17.8(13) 6 5
Zr1 Zr1 O1S Zr1 142(3) 2 5
O8S Zr1 O1S Zr1 3.4(19) 6 5
O8S Zr1 O1S Zr1 121(3) 2 5
O8S Zr1 O1S Zr1 62(2) 16 5
O1 Zr1 O1S Zr1 156.1(12) . 5
O1 Zr1 O1S Zr1 -32(5) 23 5
O8S Zr1 O1S Zr1 -80.0(9) . 2
C11 Zr1 O1S Zr1 100.0(9) 2 2
O11 Zr1 O1S Zr1 138.8(12) . 2
O11 Zr1 O1S Zr1 61.1(8) 2 2
Zr1 Zr1 O1S Zr1 -160.1(19) 6 2
O8S Zr1 O1S Zr1 -138.9(18) 6 2
O8S Zr1 O1S Zr1 -21.2(10) 2 2
O8S Zr1 O1S Zr1 -80.0(9) 16 2
O1 Zr1 O1S Zr1 14(3) . 2
O1 Zr1 O1S Zr1 -173.9(17) 23 2
O8S Zr1 O1S Zr1 80.0(9) . 6
C11 Zr1 O1S Zr1 -100.0(9) 2 6
O11 Zr1 O1S Zr1 -61.1(8) . 6
O11 Zr1 O1S Zr1 -138.8(12) 2 6
Zr1 Zr1 O1S Zr1 160.1(19) 2 6
O8S Zr1 O1S Zr1 21.2(10) 6 6
O8S Zr1 O1S Zr1 138.9(18) 2 6
O8S Zr1 O1S Zr1 80.0(9) 16 6
O1 Zr1 O1S Zr1 173.9(17) . 6
O1 Zr1 O1S Zr1 -14(3) 23 6
O8S Zr1 O1S Zr1 0.000(3) . 4
C11 Zr1 O1S Zr1 180.000(3) 2 4
O11 Zr1 O1S Zr1 -141.2(4) . 4
O11 Zr1 O1S Zr1 141.2(4) 2 4
Zr1 Zr1 O1S Zr1 -80.0(9) 6 4
Zr1 Zr1 O1S Zr1 80.0(9) 2 4
O8S Zr1 O1S Zr1 -58.8(11) 6 4
O8S Zr1 O1S Zr1 58.8(11) 2 4
O8S Zr1 O1S Zr1 0.000(3) 16 4
O1 Zr1 O1S Zr1 94(3) . 4
O1 Zr1 O1S Zr1 -94(3) 23 4
O8S Zr1 O1S Zr1 -62(2) . 3
C11 Zr1 O1S Zr1 118(2) 2 3
O11 Zr1 O1S Zr1 157(2) . 3
O11 Zr1 O1S Zr1 79(2) 2 3
Zr1 Zr1 O1S Zr1 -142(3) 6 3
Zr1 Zr1 O1S Zr1 17.8(13) 2 3
O8S Zr1 O1S Zr1 -121(3) 6 3
O8S Zr1 O1S Zr1 -3.4(19) 2 3
O8S Zr1 O1S Zr1 -62(2) 16 3
O1 Zr1 O1S Zr1 32(5) . 3
O1 Zr1 O1S Zr1 -156.1(12) 23 3
O8S Zr1 O1 C1 23(3) . .
C11 Zr1 O1 C1 -152.7(17) 2 .
O11 Zr1 O1 C1 177.5(14) . .
O11 Zr1 O1 C1 -119.7(17) 2 .
Zr1 Zr1 O1 C1 95.2(18) 6 .
Zr1 Zr1 O1 C1 -58.5(16) 2 .
O8S Zr1 O1 C1 60(3) 6 .
O8S Zr1 O1 C1 -38.9(18) 2 .
O8S Zr1 O1 C1 30.2(18) 16 .
O1 Zr1 O1 C1 114.2(14) 23 .
O1S Zr1 O1 C1 -71(4) . .
O8S Zr1 O1 O1 82(2) . 20
C11 Zr1 O1 O1 -94.18(19) 2 20
O11 Zr1 O1 O1 -124.1(5) . 20
O11 Zr1 O1 O1 -61.3(3) 2 20
Zr1 Zr1 O1 O1 153.7(16) 6 20
Zr1 Zr1 O1 O1 0.0 2 20
O8S Zr1 O1 O1 119(2) 6 20
O8S Zr1 O1 O1 19.6(7) 2 20
O8S Zr1 O1 O1 88.7(7) 16 20
O1 Zr1 O1 O1 172.7(5) 23 20
O1S Zr1 O1 O1 -12(3) . 20
O8S Zr1 O1 Zr1 82(2) . 2
C11 Zr1 O1 Zr1 -94.18(19) 2 2
O11 Zr1 O1 Zr1 -124.1(5) . 2
O11 Zr1 O1 Zr1 -61.3(3) 2 2
Zr1 Zr1 O1 Zr1 153.7(16) 6 2
O8S Zr1 O1 Zr1 119(2) 6 2
O8S Zr1 O1 Zr1 19.6(7) 2 2
O8S Zr1 O1 Zr1 88.7(7) 16 2
O1 Zr1 O1 Zr1 172.7(5) 23 2
O1S Zr1 O1 Zr1 -12(3) . 2
O1 O1 C1 O1 -132(2) 20 16
Zr1 O1 C1 O1 -55(3) . 16
Zr1 O1 C1 O1 -95.5(16) 2 16
O1 O1 C1 O1 -74.3(11) 20 12
Zr1 O1 C1 O1 2.6(11) . 12
Zr1 O1 C1 O1 -37.4(4) 2 12
Zr1 O1 C1 O1 76.9(19) . 20
Zr1 O1 C1 O1 36.9(14) 2 20
O1 O1 C1 C2 105.7(11) 20 .
Zr1 O1 C1 C2 -177.4(11) . .
Zr1 O1 C1 C2 142.6(4) 2 .
O1 C1 C2 C3 -102.1(13) 16 12
O1 C1 C2 C3 -170.0(13) 12 12
O1 C1 C2 C3 77.9(13) 20 12
O1 C1 C2 C3 10.0(13) . 12
O1 C1 C2 C3 -10.0(13) 16 20
O1 C1 C2 C3 -77.9(13) 12 20
O1 C1 C2 C3 170.0(13) 20 20
O1 C1 C2 C3 102.1(13) . 20
O1 C1 C2 C3 77.9(13) 16 .
O1 C1 C2 C3 10.0(13) 12 .
O1 C1 C2 C3 -102.1(13) 20 .
O1 C1 C2 C3 -170.0(13) . .
O1 C1 C2 C3 170.0(13) 16 16
O1 C1 C2 C3 102.1(13) 12 16
O1 C1 C2 C3 -10.0(13) 20 16
O1 C1 C2 C3 -77.9(13) . 16
C3 C2 C3 C4 -0.5(10) 12 .
C3 C2 C3 C4 -64.1(15) 20 .
C3 C2 C3 C4 61.6(15) 16 .
C1 C2 C3 C4 179.5(10) . .
C3 C2 C3 C3 63.7(8) 12 20
C3 C2 C3 C3 125.7(8) 16 20
C1 C2 C3 C3 -116.3(8) . 20
C3 C2 C3 C3 -62.0(8) 12 16
C3 C2 C3 C3 -125.7(8) 20 16
C1 C2 C3 C3 118.0(8) . 16
C2 C3 C4 C5 1(2) . .
C3 C3 C4 C5 -45.3(12) 20 .
C3 C3 C4 C5 44.7(12) 16 .
C2 C3 C4 C4 46.3(12) . 20
C3 C3 C4 C4 0.0 20 20
C3 C3 C4 C4 89.997(6) 16 20
C2 C3 C4 C4 -43.7(12) . 16
C3 C3 C4 C4 -89.999(6) 20 16
C3 C3 C4 C4 0.0 16 16
C3 C4 C5 C4 62.9(16) . 20
C4 C4 C5 C4 125.8(8) 16 20
C3 C4 C5 C4 -0.5(10) . 12
C4 C4 C5 C4 -63.3(8) 20 12
C4 C4 C5 C4 62.4(8) 16 12
C3 C4 C5 C4 -62.9(15) . 16
C4 C4 C5 C4 -125.8(8) 20 16
C3 C4 C5 C6 179.5(10) . .
C4 C4 C5 C6 116.7(8) 20 .
C4 C4 C5 C6 -117.6(8) 16 .
C4 C5 C6 C7 134.4(8) 20 12
C4 C5 C6 C7 -134.4(8) 12 12
C4 C5 C6 C7 -45.6(8) 16 12
C4 C5 C6 C7 45.6(8) . 12
C4 C5 C6 C7 -45.6(8) 20 .
C4 C5 C6 C7 45.6(8) 12 .
C4 C5 C6 C7 134.4(8) 16 .
C4 C5 C6 C7 -134.4(8) . .
C7 C6 C7 C6 0.0 12 3_655
C5 C6 C7 C6 180.0 . 3_655
O8S Zr1 O11 C11 -47(5) . .
C11 Zr1 O11 C11 123.8(10) 2 .
O11 Zr1 O11 C11 115.5(7) 2 .
Zr1 Zr1 O11 C11 -29.3(6) 6 .
Zr1 Zr1 O11 C11 78.4(8) 2 .
O8S Zr1 O11 C11 -33.0(11) 6 .
O8S Zr1 O11 C11 62.7(18) 2 .
O8S Zr1 O11 C11 -64(2) 16 .
O1 Zr1 O11 C11 177.0(9) . .
O1 Zr1 O11 C11 -117.2(9) 23 .
O1S Zr1 O11 C11 33.8(13) . .
O8S Zr1 O11 C11 -170(5) . 2
O11 Zr1 O11 C11 -8.2(6) 2 2
Zr1 Zr1 O11 C11 -153.0(6) 6 2
Zr1 Zr1 O11 C11 -45.4(6) 2 2
O8S Zr1 O11 C11 -156.7(10) 6 2
O8S Zr1 O11 C11 -61.1(16) 2 2
O8S Zr1 O11 C11 172.7(19) 16 2
O1 Zr1 O11 C11 53.2(9) . 2
O1 Zr1 O11 C11 119.1(7) 23 2
O1S Zr1 O11 C11 -90.0(12) . 2
O8S Zr1 O11 Zr1 -17(5) . 6
C11 Zr1 O11 Zr1 153.0(6) 2 6
O11 Zr1 O11 Zr1 144.77(15) 2 6
Zr1 Zr1 O11 Zr1 107.6(3) 2 6
O8S Zr1 O11 Zr1 -3.7(10) 6 6
O8S Zr1 O11 Zr1 91.9(16) 2 6
O8S Zr1 O11 Zr1 -34(2) 16 6
O1 Zr1 O11 Zr1 -153.8(7) . 6
O1 Zr1 O11 Zr1 -87.9(6) 23 6
O1S Zr1 O11 Zr1 63.0(12) . 6
C11 O11 C11 O11 89(3) 2 6
Zr1 O11 C11 O11 4(2) . 6
Zr1 O11 C11 O11 -23.3(16) 6 6
C11 O11 C11 C12 -91(2) 2 .
Zr1 O11 C11 C12 -176.2(6) . .
Zr1 O11 C11 C12 156.2(3) 6 .
C11 O11 C11 Zr1 112(2) 2 6
Zr1 O11 C11 Zr1 27.5(6) . 6
O11 C11 C12 C17 -160.0(6) 6 24
O11 C11 C12 C17 20.2(6) . 24
Zr1 C11 C12 C17 110.1(3) 6 24
O11 C11 C12 C17 -20.2(6) 6 .
O11 C11 C12 C17 160.0(6) . .
Zr1 C11 C12 C17 -110.1(3) 6 .
O11 C11 C12 C13 19.9(5) 6 24
O11 C11 C12 C13 -159.8(5) . 24
Zr1 C11 C12 C13 -69.9(2) 6 24
O11 C11 C12 C13 159.8(5) 6 .
O11 C11 C12 C13 -19.9(5) . .
Zr1 C11 C12 C13 69.9(2) 6 .
C17 C12 C13 C17 -59.0(7) . 24
C13 C12 C13 C17 -102.2(9) 24 24
C11 C12 C13 C17 121.0(7) . 24
C17 C12 C13 C14 59.0(7) 24 .
C17 C12 C13 C14 0.0(3) . .
C13 C12 C13 C14 -43.2(7) 24 .
C11 C12 C13 C14 180.0(2) . .
C17 C12 C13 C13 -67.2(7) 24 21
C17 C12 C13 C13 -126.2(3) . 21
C13 C12 C13 C13 -169.4(3) 24 21
C11 C12 C13 C13 53.8(3) . 21
C17 C12 C13 C16 39.8(6) 24 24
C17 C12 C13 C16 -19.2(4) . 24
C13 C12 C13 C16 -62.4(7) 24 24
C11 C12 C13 C16 160.8(3) . 24
C17 C12 C13 C17 -42.4(8) 24 2
C17 C12 C13 C17 -101.4(5) . 2
C13 C12 C13 C17 -144.6(3) 24 2
C11 C12 C13 C17 78.6(5) . 2
C17 C13 C14 C16 18.3(9) 24 24
C12 C13 C14 C16 -39.1(7) . 24
C13 C13 C14 C16 96.0(7) 21 24
C17 C13 C14 C16 70.2(9) 2 24
C17 C13 C14 C15 57.4(8) 24 .
C12 C13 C14 C15 0.0(5) . .
C13 C13 C14 C15 135.1(4) 21 .
C16 C13 C14 C15 39.1(7) 24 .
C17 C13 C14 C15 109.3(6) 2 .
C12 C13 C14 C17 -57.4(7) . 24
C13 C13 C14 C17 77.7(7) 21 24
C16 C13 C14 C17 -18.3(9) 24 24
C17 C13 C14 C17 51.8(8) 2 24
C17 C13 C14 C15 64.3(7) 24 24
C12 C13 C14 C15 6.9(4) . 24
C13 C13 C14 C15 141.9(3) 21 24
C16 C13 C14 C15 46.0(6) 24 24
C17 C13 C14 C15 116.1(5) 2 24
C16 C14 C15 C15 103.2(9) 24 24
C13 C14 C15 C15 31.4(7) . 24
C17 C14 C15 C15 61.8(7) 24 24
C13 C14 C15 C16 -71.8(8) . 24
C17 C14 C15 C16 -41.5(8) 24 24
C15 C14 C15 C16 -103.2(9) 24 24
C16 C14 C15 C16 71.8(9) 24 .
C13 C14 C15 C16 -0.1(6) . .
C17 C14 C15 C16 30.3(6) 24 .
C15 C14 C15 C16 -31.5(5) 24 .
C16 C14 C15 S1 -117.7(14) 24 .
C13 C14 C15 S1 170.5(11) . .
C17 C14 C15 S1 -159.2(12) 24 .
C15 C14 C15 S1 139.0(12) 24 .
C16 C14 C15 S1 -138.8(17) 24 8_556
C13 C14 C15 S1 149.4(14) . 8_556
C17 C14 C15 S1 179.7(14) 24 8_556
C15 C14 C15 S1 118.0(15) 24 8_556
C16 C14 C15 C14 103.2(9) 24 24
C13 C14 C15 C14 31.4(7) . 24
C17 C14 C15 C14 61.8(7) 24 24
C15 C14 C15 C14 -0.007(10) 24 24
C16 C15 C16 C15 180.000(7) 24 24
C14 C15 C16 C15 136.9(6) . 24
S1 C15 C16 C15 -33.3(14) . 24
S1 C15 C16 C15 -25.4(11) 8_556 24
C14 C15 C16 C15 59.2(7) 24 24
C15 C15 C16 C14 -59.2(7) 24 24
C16 C15 C16 C14 120.8(7) 24 24
C14 C15 C16 C14 77.7(8) . 24
S1 C15 C16 C14 -92.5(13) . 24
S1 C15 C16 C14 -84.6(10) 8_556 24
C15 C15 C16 C17 -136.8(9) 24 .
C16 C15 C16 C17 43.2(9) 24 .
C14 C15 C16 C17 0.1(7) . .
S1 C15 C16 C17 -170.1(11) . .
S1 C15 C16 C17 -162.2(9) 8_556 .
C14 C15 C16 C17 -77.6(7) 24 .
C15 C15 C16 C16 180.000(7) 24 24
C14 C15 C16 C16 -43.1(6) . 24
S1 C15 C16 C16 146.7(14) . 24
S1 C15 C16 C16 154.6(11) 8_556 24
C14 C15 C16 C16 -120.8(7) 24 24
C15 C15 C16 C13 -108.3(9) 24 24
C16 C15 C16 C13 71.7(9) 24 24
C14 C15 C16 C13 28.5(6) . 24
S1 C15 C16 C13 -141.7(12) . 24
S1 C15 C16 C13 -133.7(9) 8_556 24
C14 C15 C16 C13 -49.2(6) 24 24
C15 C16 C17 C13 59.3(13) 24 24
C14 C16 C17 C13 -19.1(9) 24 24
C15 C16 C17 C13 78.3(10) . 24
C16 C16 C17 C13 98.6(8) 24 24
C15 C16 C17 C12 -19.1(11) 24 .
C14 C16 C17 C12 -97.5(8) 24 .
C15 C16 C17 C12 0.0(6) . .
C16 C16 C17 C12 20.2(4) 24 .
C13 C16 C17 C12 -78.3(10) 24 .
C15 C16 C17 C14 78.4(10) 24 24
C15 C16 C17 C14 97.4(8) . 24
C16 C16 C17 C14 117.7(6) 24 24
C13 C16 C17 C14 19.1(9) 24 24
C15 C16 C17 C17 167.1(9) 24 19
C14 C16 C17 C17 88.7(6) 24 19
C15 C16 C17 C17 -173.9(4) . 19
C16 C16 C17 C17 -153.63(9) 24 19
C13 C16 C17 C17 107.8(9) 24 19
C15 C16 C17 C13 137.9(12) 24 6
C14 C16 C17 C13 59.6(7) 24 6
C15 C16 C17 C13 157.0(7) . 6
C16 C16 C17 C13 177.2(5) 24 6
C13 C16 C17 C13 78.7(9) 24 6
C17 C12 C17 C13 -131.8(5) 24 24
C13 C12 C17 C13 -100.3(7) . 24
C11 C12 C17 C13 79.7(7) . 24
C17 C12 C17 C16 -31.5(7) 24 .
C13 C12 C17 C16 100.3(8) 24 .
C13 C12 C17 C16 0.0(5) . .
C11 C12 C17 C16 180.0(3) . .
C17 C12 C17 C14 -78.1(7) 24 24
C13 C12 C17 C14 53.7(6) 24 24
C13 C12 C17 C14 -46.6(6) . 24
C11 C12 C17 C14 133.4(6) . 24
C17 C12 C17 C17 141.3(3) 24 19
C13 C12 C17 C17 -86.9(6) 24 19
C13 C12 C17 C17 172.8(3) . 19
C11 C12 C17 C17 -7.2(4) . 19
C17 C12 C17 C13 170.5(3) 24 6
C13 C12 C17 C13 -57.7(6) 24 6
C13 C12 C17 C13 -158.0(6) . 6
C11 C12 C17 C13 22.0(7) . 6
C15 C15 S1 S1 -0.006(5) 24 8_556
C16 C15 S1 S1 152.3(12) 24 8_556
C14 C15 S1 S1 -154.3(7) . 8_556
C16 C15 S1 S1 16.1(6) . 8_556
C14 C15 S1 S1 -18.4(5) 24 8_556
C15 C15 S1 O34 100(6) 24 8_556
C16 C15 S1 O34 -107(5) 24 8_556
C14 C15 S1 O34 -54(6) . 8_556
C16 C15 S1 O34 116(5) . 8_556
S1 C15 S1 O34 100(6) 8_556 8_556
C14 C15 S1 O34 82(6) 24 8_556
C15 C15 S1 O33 156(3) 24 .
C16 C15 S1 O33 -51(3) 24 .
C14 C15 S1 O33 2(3) . .
C16 C15 S1 O33 173(2) . .
S1 C15 S1 O33 156(3) 8_556 .
C14 C15 S1 O33 138(3) 24 .
C15 C15 S1 O34 34(3) 24 .
C16 C15 S1 O34 -174(2) 24 .
C14 C15 S1 O34 -121(3) . .
C16 C15 S1 O34 50(3) . .
S1 C15 S1 O34 34(3) 8_556 .
C14 C15 S1 O34 15(3) 24 .
C15 C15 S1 C15 -84.7(11) 24 16_556
C16 C15 S1 C15 67.7(19) 24 16_556
C14 C15 S1 C15 121.0(10) . 16_556
C16 C15 S1 C15 -68.6(15) . 16_556
S1 C15 S1 C15 -84.7(11) 8_556 16_556
C14 C15 S1 C15 -103.1(11) 24 16_556
C16 C15 S1 C15 152.3(12) 24 24
C14 C15 S1 C15 -154.3(7) . 24
C16 C15 S1 C15 16.1(6) . 24
S1 C15 S1 C15 0.006(11) 8_556 24
C14 C15 S1 C15 -18.4(5) 24 24
C15 C15 S1 C15 -65.0(10) 24 8_556
C16 C15 S1 C15 87.3(15) 24 8_556
C14 C15 S1 C15 140.6(8) . 8_556
C16 C15 S1 C15 -49.0(14) . 8_556
S1 C15 S1 C15 -65.0(10) 8_556 8_556
C14 C15 S1 C15 -83.4(12) 24 8_556
S1 S1 O33 O34 0.0 8_556 8_556
O34 S1 O33 O34 0.0 . 8_556
C15 S1 O33 O34 127.1(17) 16_556 8_556
C15 S1 O33 O34 -127.1(17) . 8_556
C15 S1 O33 O34 -117(3) 24 8_556
C15 S1 O33 O34 117(3) 8_556 8_556
O34 S1 O34 S1 180.0 8_556 8_556
O33 S1 O34 S1 180.0 . 8_556
C15 S1 O34 S1 52.7(16) 16_556 8_556
C15 S1 O34 S1 -52.7(16) . 8_556
C15 S1 O34 S1 -41.8(9) 24 8_556
C15 S1 O34 S1 41.8(9) 8_556 8_556
S1 S1 O34 O33 0.0 8_556 8_556
O34 S1 O34 O33 180.0 8_556 8_556
O33 S1 O34 O33 180.0 . 8_556
C15 S1 O34 O33 52.7(16) 16_556 8_556
C15 S1 O34 O33 -52.7(16) . 8_556
C15 S1 O34 O33 -41.8(9) 24 8_556
C15 S1 O34 O33 41.8(9) 8_556 8_556
S1 S1 O34 O34 180.0 8_556 8_556
O33 S1 O34 O34 0.0 . 8_556
C15 S1 O34 O34 -127.3(16) 16_556 8_556
C15 S1 O34 O34 127.3(16) . 8_556
C15 S1 O34 O34 138.2(9) 24 8_556
C15 S1 O34 O34 -138.2(9) 8_556 8_556
